data_7711068
loop_
_publ_author_name
'Takahara, Chisa'
'Iwasaki, Suzuka'
'Kihara, Hyota'
'Miyake, Yusuke'
'Imoto, Hiroaki'
'Naka, Kensuke'

_publ_section_title
;
 4-Aryldithieno[3,2-b:2&#x2032;,3&#x2032;-d]arsoles: effects of the
 As-substituent on the structure, photophysical properties, and stability
;
_journal_name_full 'Dalton Transactions'
_journal_paper_doi 10.1039/D2DT02051C
_journal_year 2022
_chemical_formula_moiety 'C24 H12 As2 S6'
_chemical_formula_sum 'C24 H12 As2 S6'
_chemical_formula_weight 642.54
_space_group_crystal_system triclinic
_space_group_IT_number 2
_space_group_name_Hall '-P 1'
_space_group_name_H-M_alt 'P -1'
_atom_sites_solution_hydrogens geom
_atom_sites_solution_primary dual
_audit_creation_date 2021-04-26
_audit_creation_method
;
Olex2 1.3-ac4
(compiled 2020.11.27 svn.r5f609507 for Rigaku Oxford Diffraction, GUI svn.r6214)
;
_audit_update_record
;
2022-05-20 deposited with the CCDC.	2022-08-22 downloaded from the CCDC.
;
_cell_angle_alpha 84.619(6)
_cell_angle_beta 87.423(6)
_cell_angle_gamma 88.562(6)
_cell_formula_units_Z 2
_cell_length_a 8.3051(6)
_cell_length_b 10.0061(7)
_cell_length_c 14.2153(10)
_cell_measurement_reflns_used 2853
_cell_measurement_temperature 93.15
_cell_measurement_theta_max 32.1320
_cell_measurement_theta_min 2.9120
_cell_volume 1174.66(14)
_computing_cell_refinement 'CrysAlisPro 1.171.41.105a (Rigaku OD, 2021)'
_computing_data_collection 'CrysAlisPro 1.171.41.105a (Rigaku OD, 2021)'
_computing_data_reduction 'CrysAlisPro 1.171.41.105a (Rigaku OD, 2021)'
_computing_molecular_graphics 'Olex2 1.3-ac4 (Dolomanov et al., 2009)'
_computing_publication_material 'Olex2 1.3-ac4 (Dolomanov et al., 2009)'
_computing_structure_refinement 'SHELXL 2018/3 (Sheldrick, 2015)'
_computing_structure_solution 'SHELXT  (Sheldrick, 2015)'
_diffrn_ambient_temperature 93.15
_diffrn_detector 'CCD plate'
_diffrn_measured_fraction_theta_full 0.999
_diffrn_measured_fraction_theta_max 0.998
_diffrn_measurement_details
;
List of Runs (angles in degrees, time in seconds):

  # Type    Start    End  Width  t~exp~   \w     \q     \k     \f   Frames
#--------------------------------------------------------------------------
  1  \w     83.00 112.00   0.50    2.50    --   30.00  54.00  90.00   58
  2  \w    -72.00  34.00   0.50    2.50    --   30.00  54.00-150.00  212
  3  \w    -72.00  32.00   0.50    2.50    --   30.00  54.00 -30.00  208
  4  \w    -71.00  33.00   0.50    2.50    --   30.00  54.00  90.00  208
;
_diffrn_measurement_device 'two-circle diffractometer'
_diffrn_measurement_device_type 'XtaLAB Mini (JP)'
_diffrn_measurement_method '\w scans'
_diffrn_orient_matrix_type 'CrysAlisPro convention (1999,Acta A55,543-557)'
_diffrn_orient_matrix_UB_11 -0.0239118000
_diffrn_orient_matrix_UB_12 -0.0634008000
_diffrn_orient_matrix_UB_13 0.0219832000
_diffrn_orient_matrix_UB_21 0.0411032000
_diffrn_orient_matrix_UB_22 0.0120660000
_diffrn_orient_matrix_UB_23 0.0409512000
_diffrn_orient_matrix_UB_31 -0.0710695000
_diffrn_orient_matrix_UB_32 0.0301088000
_diffrn_orient_matrix_UB_33 0.0188722000
_diffrn_radiation_monochromator graphite
_diffrn_radiation_probe x-ray
_diffrn_radiation_type 'Mo K\a'
_diffrn_radiation_wavelength 0.71073
_diffrn_reflns_av_R_equivalents 0.0466
_diffrn_reflns_av_unetI/netI 0.0858
_diffrn_reflns_Laue_measured_fraction_full 0.999
_diffrn_reflns_Laue_measured_fraction_max 0.998
_diffrn_reflns_limit_h_max 10
_diffrn_reflns_limit_h_min -10
_diffrn_reflns_limit_k_max 11
_diffrn_reflns_limit_k_min -12
_diffrn_reflns_limit_l_max 14
_diffrn_reflns_limit_l_min -17
_diffrn_reflns_number 7018
_diffrn_reflns_point_group_measured_fraction_full 0.999
_diffrn_reflns_point_group_measured_fraction_max 0.998
_diffrn_reflns_theta_full 25.242
_diffrn_reflns_theta_max 26.370
_diffrn_reflns_theta_min 2.608
_diffrn_source 'fine-focus sealed X-ray tube'
_diffrn_source_type 'Rigaku (Mo) X-ray Source'
_exptl_absorpt_coefficient_mu 3.391
_exptl_absorpt_correction_T_max 0.799
_exptl_absorpt_correction_T_min 0.388
_exptl_absorpt_correction_type analytical
_exptl_absorpt_process_details
;
CrysAlisPro 1.171.41.105a (Rigaku Oxford Diffraction, 2021)
Analytical numeric absorption correction using a multifaceted crystal
model based on expressions derived by R.C. Clark & J.S. Reid.
(Clark, R. C. & Reid, J. S. (1995). Acta Cryst. A51, 887-897)
Empirical absorption correction using spherical harmonics,
implemented in SCALE3 ABSPACK scaling algorithm.
;
_exptl_crystal_colour brown
_exptl_crystal_colour_primary brown
_exptl_crystal_density_diffrn 1.817
_exptl_crystal_description plate
_exptl_crystal_F_000 636
_exptl_crystal_size_max 0.869
_exptl_crystal_size_mid 0.367
_exptl_crystal_size_min 0.154
_refine_diff_density_max 1.402
_refine_diff_density_min -1.437
_refine_diff_density_rms 0.164
_refine_ls_extinction_method none
_refine_ls_goodness_of_fit_ref 1.015
_refine_ls_hydrogen_treatment constr
_refine_ls_matrix_type full
_refine_ls_number_parameters 289
_refine_ls_number_reflns 4796
_refine_ls_number_restraints 0
_refine_ls_restrained_S_all 1.015
_refine_ls_R_factor_all 0.0763
_refine_ls_R_factor_gt 0.0514
_refine_ls_shift/su_max 0.001
_refine_ls_shift/su_mean 0.000
_refine_ls_structure_factor_coef Fsqd
_refine_ls_weighting_details 'w=1/[\s^2^(Fo^2^)+(0.0633P)^2^] where P=(Fo^2^+2Fc^2^)/3'
_refine_ls_weighting_scheme calc
_refine_ls_wR_factor_gt 0.1212
_refine_ls_wR_factor_ref 0.1372
_reflns_Friedel_coverage 0.000
_reflns_number_gt 3579
_reflns_number_total 4796
_reflns_threshold_expression 'I > 2\s(I)'
_cod_data_source_file d2dt02051c2.cif
_cod_data_source_block 01-2_DTA-dimer
_cod_database_code 7711068
_shelx_shelxl_version_number 2018/3
_chemical_oxdiff_formula C24H12S6As2
_shelx_space_group_comment
;
The symmetry employed for this shelxl refinement is uniquely defined
by the following loop, which should always be used as a source of
symmetry information in preference to the above space-group names.
They are only intended as comments.
;
_shelx_estimated_absorpt_t_max 0.630
_shelx_estimated_absorpt_t_min 0.156
_reflns_odcompleteness_completeness 99.79
_reflns_odcompleteness_iscentric 1
_reflns_odcompleteness_theta 26.32
_olex2_refinement_description
;
1. Fixed Uiso
 At 1.2 times of:
  All C(H) groups
2.a Aromatic/amide H refined with riding coordinates:
 C11(H11), C5(H5), C15(H15), C16(H16), C23(H23), C8(H8), C21(H21), C24(H24),
 C12(H12), C10(H10), C9(H9), C22(H22)
;
_olex2_submission_special_instructions 'No special instructions were received'
_oxdiff_exptl_absorpt_empirical_details
;
Empirical correction (ABSPACK) includes:
- Absorption correction using spherical harmonics
- Frame scaling
;
_oxdiff_exptl_absorpt_empirical_full_max 1.705
_oxdiff_exptl_absorpt_empirical_full_min 0.740

loop_
_space_group_symop_operation_xyz
'x, y, z'
'-x, -y, -z'

loop_
_atom_site_label
_atom_site_type_symbol
_atom_site_fract_x
_atom_site_fract_y
_atom_site_fract_z
_atom_site_U_iso_or_equiv
_atom_site_adp_type
_atom_site_occupancy
_atom_site_site_symmetry_order
_atom_site_calc_flag
_atom_site_refinement_flags_posn
_atom_site_refinement_flags_adp
_atom_site_refinement_flags_occupancy
_atom_site_disorder_assembly
_atom_site_disorder_group
As1 As 0.53040(6) 0.29485(5) 0.76283(4) 0.01852(16) Uani 1 1 d . . . . .
As2 As 0.88437(6) 0.45491(5) 0.71596(4) 0.01799(16) Uani 1 1 d . . . . .
S3 S 0.87106(16) 0.72735(14) 0.45809(10) 0.0211(3) Uani 1 1 d . . . . .
S4 S 1.25724(15) 0.72297(14) 0.58862(11) 0.0233(3) Uani 1 1 d . . . . .
S2 S 0.16685(16) -0.01021(15) 0.74280(11) 0.0260(3) Uani 1 1 d . . . . .
S1 S 0.57245(17) -0.07407(15) 0.62222(11) 0.0270(3) Uani 1 1 d . . . . .
S6 S 0.78787(19) 0.26705(16) 1.03273(11) 0.0308(4) Uani 1 1 d . . . . .
S5 S 0.68103(19) 0.59744(16) 0.98362(11) 0.0317(4) Uani 1 1 d . . . . .
C4 C 1.0812(6) 0.5564(5) 0.6942(4) 0.0186(11) Uani 1 1 d . . . . .
C17 C 0.7907(6) 0.5521(5) 0.8187(4) 0.0184(11) Uani 1 1 d . . . . .
C14 C 0.9305(6) 0.6422(5) 0.5615(4) 0.0149(11) Uani 1 1 d . . . . .
C13 C 1.0793(6) 0.6383(5) 0.6110(4) 0.0184(11) Uani 1 1 d . . . . .
C2 C 0.3334(6) 0.1884(6) 0.7843(4) 0.0220(12) Uani 1 1 d . . . . .
C20 C 0.6348(6) 0.2493(6) 0.8822(4) 0.0186(11) Uani 1 1 d . . . . .
C11 C 1.2282(6) 0.5639(5) 0.7416(4) 0.0205(12) Uani 1 1 d . . . . .
H11 H 1.249572 0.515197 0.800441 0.025 Uiso 1 1 calc R U . . .
C1 C 0.6155(6) 0.1433(5) 0.6968(4) 0.0196(11) Uani 1 1 d . . . . .
C5 C 0.7640(6) 0.1134(6) 0.6517(4) 0.0239(13) Uani 1 1 d . . . . .
H5 H 0.856282 0.167823 0.650770 0.029 Uiso 1 1 calc R U . . .
C3 C 0.8084(6) 0.5655(6) 0.6053(4) 0.0186(11) Uani 1 1 d . . . . .
C7 C 0.3454(6) 0.0752(6) 0.7355(4) 0.0219(12) Uani 1 1 d . . . . .
C6 C 0.4999(6) 0.0505(5) 0.6881(4) 0.0207(12) Uani 1 1 d . . . . .
C18 C 0.7353(6) 0.4857(6) 0.9025(4) 0.0212(12) Uani 1 1 d . . . . .
C15 C 0.6815(6) 0.6589(6) 0.4733(4) 0.0260(13) Uani 1 1 d . . . . .
H15 H 0.597548 0.678531 0.430554 0.031 Uiso 1 1 calc R U . . .
C16 C 0.6664(6) 0.5736(6) 0.5536(4) 0.0214(12) Uani 1 1 d . . . . .
H16 H 0.571604 0.525326 0.572658 0.026 Uiso 1 1 calc R U . . .
C23 C 0.7118(7) 0.1149(6) 1.0141(4) 0.0297(14) Uani 1 1 d . . . . .
H23 H 0.722665 0.036440 1.056575 0.036 Uiso 1 1 calc R U . . .
C19 C 0.7126(6) 0.3418(6) 0.9275(4) 0.0199(12) Uani 1 1 d . . . . .
C8 C 0.7601(7) -0.0015(6) 0.6099(4) 0.0272(14) Uani 1 1 d . . . . .
H8 H 0.850336 -0.038731 0.577261 0.033 Uiso 1 1 calc R U . . .
C21 C 0.7918(7) 0.6946(6) 0.8217(4) 0.0287(14) Uani 1 1 d . . . . .
H21 H 0.826786 0.755623 0.770008 0.034 Uiso 1 1 calc R U . . .
C24 C 0.6345(6) 0.1188(6) 0.9322(4) 0.0241(13) Uani 1 1 d . . . . .
H24 H 0.585612 0.043245 0.910400 0.029 Uiso 1 1 calc R U . . .
C12 C 1.3337(6) 0.6485(6) 0.6930(4) 0.0255(13) Uani 1 1 d . . . . .
H12 H 1.437899 0.665108 0.713670 0.031 Uiso 1 1 calc R U . . .
C10 C 0.1794(6) 0.2041(6) 0.8277(4) 0.0240(13) Uani 1 1 d . . . . .
H10 H 0.149680 0.276456 0.864173 0.029 Uiso 1 1 calc R U . . .
C9 C 0.0776(7) 0.1052(6) 0.8122(4) 0.0267(13) Uani 1 1 d . . . . .
H9 H -0.030531 0.100321 0.836755 0.032 Uiso 1 1 calc R U . . .
C22 C 0.7374(8) 0.7324(6) 0.9065(5) 0.0338(15) Uani 1 1 d . . . . .
H22 H 0.730991 0.822892 0.921615 0.041 Uiso 1 1 calc R U . . .

loop_
_atom_site_aniso_label
_atom_site_aniso_U_11
_atom_site_aniso_U_22
_atom_site_aniso_U_33
_atom_site_aniso_U_23
_atom_site_aniso_U_13
_atom_site_aniso_U_12
As1 0.0182(3) 0.0195(3) 0.0170(3) 0.0025(2) 0.0011(2) -0.0022(2)
As2 0.0183(3) 0.0192(3) 0.0158(3) 0.0007(2) 0.0044(2) -0.0027(2)
S3 0.0225(6) 0.0250(8) 0.0146(7) 0.0027(6) 0.0032(5) -0.0029(5)
S4 0.0197(6) 0.0254(8) 0.0242(8) 0.0005(6) 0.0022(5) -0.0073(5)
S2 0.0190(7) 0.0310(8) 0.0276(9) 0.0001(6) 0.0007(6) -0.0061(6)
S1 0.0269(7) 0.0260(8) 0.0291(9) -0.0077(6) 0.0037(6) -0.0064(6)
S6 0.0411(8) 0.0319(9) 0.0189(8) 0.0026(6) -0.0053(6) -0.0035(7)
S5 0.0427(9) 0.0290(9) 0.0234(9) -0.0075(7) 0.0117(7) -0.0033(7)
C4 0.024(3) 0.014(3) 0.018(3) -0.003(2) 0.003(2) -0.002(2)
C17 0.020(2) 0.016(3) 0.020(3) -0.004(2) 0.000(2) -0.003(2)
C14 0.019(2) 0.011(3) 0.015(3) -0.004(2) 0.005(2) -0.0004(19)
C13 0.018(2) 0.014(3) 0.022(3) 0.002(2) 0.005(2) 0.000(2)
C2 0.017(2) 0.028(3) 0.020(3) 0.006(2) -0.002(2) 0.002(2)
C20 0.019(2) 0.027(3) 0.009(3) -0.001(2) 0.002(2) -0.001(2)
C11 0.023(3) 0.018(3) 0.019(3) 0.003(2) 0.003(2) 0.002(2)
C1 0.030(3) 0.015(3) 0.014(3) -0.005(2) 0.000(2) -0.002(2)
C5 0.022(3) 0.025(3) 0.024(3) 0.001(2) 0.003(2) -0.003(2)
C3 0.019(2) 0.024(3) 0.012(3) -0.001(2) 0.001(2) 0.001(2)
C7 0.019(3) 0.026(3) 0.020(3) 0.003(2) -0.001(2) -0.003(2)
C6 0.028(3) 0.020(3) 0.014(3) 0.001(2) -0.001(2) -0.001(2)
C18 0.021(3) 0.029(3) 0.013(3) -0.005(2) 0.004(2) 0.000(2)
C15 0.022(3) 0.034(4) 0.023(3) -0.006(3) 0.000(2) -0.001(2)
C16 0.016(2) 0.029(3) 0.018(3) -0.002(2) 0.002(2) -0.002(2)
C23 0.039(3) 0.028(3) 0.020(3) 0.010(3) -0.004(3) -0.001(3)
C19 0.023(3) 0.026(3) 0.011(3) -0.001(2) 0.001(2) -0.002(2)
C8 0.021(3) 0.030(3) 0.030(4) -0.001(3) 0.005(2) -0.003(2)
C21 0.028(3) 0.032(4) 0.025(4) 0.004(3) 0.005(2) 0.002(3)
C24 0.025(3) 0.025(3) 0.021(3) 0.004(2) 0.006(2) 0.000(2)
C12 0.021(3) 0.031(3) 0.025(3) -0.005(3) -0.004(2) -0.003(2)
C10 0.020(3) 0.031(3) 0.020(3) 0.001(2) -0.004(2) 0.004(2)
C9 0.024(3) 0.032(4) 0.023(3) 0.004(3) 0.000(2) 0.000(2)
C22 0.045(4) 0.022(3) 0.036(4) -0.012(3) 0.009(3) -0.004(3)

loop_
_atom_type_symbol
_atom_type_description
_atom_type_scat_dispersion_real
_atom_type_scat_dispersion_imag
_atom_type_scat_source
C C 0.0033 0.0016 'International Tables Vol C Tables 4.2.6.8 and 6.1.1.4'
H H 0.0000 0.0000 'International Tables Vol C Tables 4.2.6.8 and 6.1.1.4'
As As 0.0499 2.0058 'International Tables Vol C Tables 4.2.6.8 and 6.1.1.4'
S S 0.1246 0.1234 'International Tables Vol C Tables 4.2.6.8 and 6.1.1.4'

loop_
_exptl_crystal_face_index_h
_exptl_crystal_face_index_k
_exptl_crystal_face_index_l
_exptl_crystal_face_perp_dist
0 0 1 0.1681
0 1 2 0.1382
-1 0 0 0.4786
1 0 0 0.3802
0 1 1 0.1003
0 -1 -1 0.1140
0 1 0 0.0685
0 -1 0 0.0860
0 1 -2 0.1598
0 -1 2 0.1761
-2 2 -1 0.2970

loop_
_geom_angle_atom_site_label_1
_geom_angle_atom_site_label_2
_geom_angle_atom_site_label_3
_geom_angle
_geom_angle_site_symmetry_1
_geom_angle_site_symmetry_3
_geom_angle_publ_flag
C20 As1 C2 100.7(2) . . ?
C20 As1 C1 97.7(2) . . ?
C1 As1 C2 84.9(2) . . ?
C4 As2 C17 97.4(2) . . ?
C4 As2 C3 85.2(2) . . ?
C17 As2 C3 101.3(2) . . ?
C14 S3 C15 91.2(3) . . ?
C13 S4 C12 91.0(3) . . ?
C9 S2 C7 91.0(3) . . ?
C6 S1 C8 90.9(3) . . ?
C23 S6 C19 91.7(3) . . ?
C18 S5 C22 92.1(3) . . ?
C13 C4 As2 111.6(4) . . ?
C13 C4 C11 112.5(5) . . ?
C11 C4 As2 135.9(4) . . ?
C18 C17 As2 121.5(4) . . ?
C18 C17 C21 112.7(5) . . ?
C21 C17 As2 125.3(4) . . ?
C13 C14 S3 132.8(4) . . ?
C3 C14 S3 111.7(4) . . ?
C3 C14 C13 115.5(5) . . ?
C4 C13 S4 111.8(4) . . ?
C4 C13 C14 115.8(4) . . ?
C14 C13 S4 132.3(4) . . ?
C7 C2 As1 110.7(4) . . ?
C7 C2 C10 112.1(5) . . ?
C10 C2 As1 136.8(5) . . ?
C19 C20 As1 122.6(4) . . ?
C19 C20 C24 113.2(5) . . ?
C24 C20 As1 124.1(4) . . ?
C12 C11 C4 112.3(5) . . ?
C5 C1 As1 134.4(4) . . ?
C6 C1 As1 111.9(4) . . ?
C6 C1 C5 113.6(5) . . ?
C8 C5 C1 111.9(5) . . ?
C14 C3 As2 111.2(4) . . ?
C14 C3 C16 112.8(5) . . ?
C16 C3 As2 135.5(4) . . ?
C2 C7 S2 111.6(4) . . ?
C2 C7 C6 116.2(5) . . ?
C6 C7 S2 132.2(5) . . ?
C1 C6 S1 111.1(4) . . ?
C1 C6 C7 115.7(5) . . ?
C7 C6 S1 133.2(4) . . ?
C17 C18 S5 110.8(4) . . ?
C17 C18 C19 129.6(5) . . ?
C19 C18 S5 119.5(4) . . ?
C16 C15 S3 112.2(4) . . ?
C15 C16 C3 112.1(5) . . ?
C24 C23 S6 112.5(5) . . ?
C20 C19 S6 110.2(4) . . ?
C20 C19 C18 130.6(5) . . ?
C18 C19 S6 119.1(4) . . ?
C5 C8 S1 112.5(4) . . ?
C22 C21 C17 112.3(5) . . ?
C23 C24 C20 112.3(6) . . ?
C11 C12 S4 112.4(4) . . ?
C9 C10 C2 113.0(6) . . ?
C10 C9 S2 112.3(4) . . ?
C21 C22 S5 112.0(5) . . ?

loop_
_geom_bond_atom_site_label_1
_geom_bond_atom_site_label_2
_geom_bond_distance
_geom_bond_site_symmetry_2
_geom_bond_publ_flag
As1 C2 1.972(5) . ?
As1 C20 1.951(5) . ?
As1 C1 1.958(5) . ?
As2 C4 1.944(5) . ?
As2 C17 1.951(5) . ?
As2 C3 1.955(5) . ?
S3 C14 1.714(5) . ?
S3 C15 1.729(6) . ?
S4 C13 1.724(5) . ?
S4 C12 1.736(6) . ?
S2 C7 1.724(5) . ?
S2 C9 1.721(6) . ?
S1 C6 1.710(6) . ?
S1 C8 1.731(6) . ?
S6 C23 1.710(6) . ?
S6 C19 1.743(6) . ?
S5 C18 1.718(6) . ?
S5 C22 1.718(7) . ?
C4 C13 1.375(8) . ?
C4 C11 1.427(7) . ?
C17 C18 1.375(8) . ?
C17 C21 1.431(8) . ?
C14 C13 1.448(7) . ?
C14 C3 1.378(7) . ?
C2 C7 1.383(8) . ?
C2 C10 1.406(7) . ?
C20 C19 1.367(8) . ?
C20 C24 1.427(8) . ?
C11 C12 1.354(8) . ?
C1 C5 1.403(7) . ?
C1 C6 1.370(8) . ?
C5 C8 1.344(8) . ?
C3 C16 1.414(7) . ?
C7 C6 1.448(7) . ?
C18 C19 1.466(8) . ?
C15 C16 1.363(8) . ?
C23 C24 1.351(8) . ?
C21 C22 1.352(8) . ?
C10 C9 1.357(8) . ?

loop_
_exptl_oxdiff_crystal_face_indexfrac_h
_exptl_oxdiff_crystal_face_indexfrac_k
_exptl_oxdiff_crystal_face_indexfrac_l
_exptl_oxdiff_crystal_face_x
_exptl_oxdiff_crystal_face_y
_exptl_oxdiff_crystal_face_z
0.0000 -0.0000 1.0000 0.0220 0.0410 0.0189
0.0000 1.0000 2.0000 -0.0194 0.0940 0.0679
-1.0000 -0.0000 0.0000 0.0239 -0.0411 0.0711
1.0000 0.0000 -0.0000 -0.0239 0.0411 -0.0711
0.0000 1.0000 1.0000 -0.0414 0.0530 0.0490
-0.0000 -1.0000 -1.0000 0.0414 -0.0530 -0.0490
0.0000 1.0000 0.0000 -0.0634 0.0121 0.0301
-0.0000 -1.0000 -0.0000 0.0634 -0.0121 -0.0301
0.0000 1.0000 -2.0000 -0.1074 -0.0698 -0.0076
-0.0000 -1.0000 2.0000 0.1074 0.0698 0.0076
-2.0000 2.0000 -1.0000 -0.1010 -0.0990 0.1835
